data_9015638
loop_
_publ_author_name
'Aronsson, B.'

_publ_section_title
;
 A note on the compositions and crystal structures of MnB2, Mn3Si, Mn5Si3 and FeSi2
;
_journal_name_full 'Acta Chemica Scandinavica'
_journal_page_first 1414
_journal_page_last 1418
_journal_paper_doi 10.3891/acta.chem.scand.14-1414
_journal_volume 14
_journal_year 1960
_chemical_compound_source Synthetic
_chemical_formula_sum 'B2 Mn'
_space_group_IT_number 191
_symmetry_space_group_name_Hall '-P 6 2'
_symmetry_space_group_name_H-M 'P 6/m m m'
_cell_angle_alpha 90
_cell_angle_beta 90
_cell_angle_gamma 120
_cell_length_a 3.007
_cell_length_b 3.007
_cell_length_c 3.037
_cell_formula_units_Z 1
_cell_volume 23.782
_database_code_amcsd 0018917
_exptl_crystal_density_diffrn 5.346
_cod_original_formula_sum 'Mn B2'
_cod_database_code 9015638
_amcsd_formula_title MnB2

loop_
_space_group_symop_operation_xyz
x,y,z
-x,-x+y,z
x,x-y,-z
-x+y,-x,-z
x-y,x,z
-y,-x,z
y,x,-z
y,-x+y,-z
-y,x-y,z
x-y,-y,z
-x+y,y,-z
x,y,-z
-x,-y,z
x,x-y,z
-x,-x+y,-z
x-y,x,-z
-x+y,-x,z
y,x,z
-y,-x,-z
-y,x-y,-z
y,-x+y,z
-x+y,y,z
x-y,-y,-z
-x,-y,-z

loop_
_atom_site_label
_atom_site_fract_x
_atom_site_fract_y
_atom_site_fract_z
Mn 0.00000 0.00000 0.00000
B 0.33333 0.66667 0.50000

loop_
_cod_related_entry_id
_cod_related_entry_database
_cod_related_entry_code
1 AMCSD 0018917
